data_1513020
loop_
_publ_author_name
'Yuan-Yuan Huang'
'Xin Zhang'
'Yuan-Gen Yao'

_publ_section_title
;
 Employing heterometallic trinuclear cluster as building subunit to
 construct a new coordination polymer with rare 3D inorganic -Cd-O-Ba-
 connectivity
;
_journal_name_full
;
Inorganica Chimica Acta
;
_journal_page_first 38
_journal_page_last 41
_journal_paper_doi 10.1016/j.ica.2012.11.015
_journal_volume 397
_journal_year 2013
_chemical_formula_moiety 'C28 H32 Ba2 Cd N6 O18'
_chemical_formula_sum 'C28 H32 Ba2 Cd N6 O18'
_chemical_formula_weight 1127.67
_space_group_IT_number 96
_symmetry_cell_setting tetragonal
_symmetry_space_group_name_Hall 'P 4nw 2abw'
_symmetry_space_group_name_H-M 'P 43 21 2'
_atom_sites_solution_hydrogens geom
_atom_sites_solution_primary direct
_atom_sites_solution_secondary difmap
_cell_angle_alpha 90.00
_cell_angle_beta 90.00
_cell_angle_gamma 90.00
_cell_formula_units_Z 4
_cell_length_a 17.7647(2)
_cell_length_b 17.7647(2)
_cell_length_c 13.3815(3)
_cell_measurement_reflns_used 3851
_cell_measurement_temperature 293(2)
_cell_measurement_theta_max 29.1237
_cell_measurement_theta_min 2.2883
_cell_volume 4222.99(12)
_computing_cell_refinement 'Bruker FRAMBO'
_computing_data_collection 'Bruker FRAMBO'
_computing_data_reduction 'Bruker SAINT'
_computing_molecular_graphics 'Bruker SHELXTL'
_computing_publication_material 'Bruker SHELXTL'
_computing_structure_refinement 'SHELXL-97 (Sheldrick, 1997)'
_computing_structure_solution 'SHELXS-97 (Sheldrick, 1990)'
_diffrn_ambient_temperature 293(2)
_diffrn_measured_fraction_theta_full 0.999
_diffrn_measured_fraction_theta_max 0.999
_diffrn_measurement_device_type 'multiwire proportional'
_diffrn_measurement_method 'phi and omega scans'
_diffrn_radiation_monochromator graphite
_diffrn_radiation_source 'fine-focus sealed tube'
_diffrn_radiation_type MoK\a
_diffrn_radiation_wavelength 0.71073
_diffrn_reflns_av_R_equivalents 0.0269
_diffrn_reflns_av_sigmaI/netI 0.0404
_diffrn_reflns_limit_h_max 21
_diffrn_reflns_limit_h_min -15
_diffrn_reflns_limit_k_max 21
_diffrn_reflns_limit_k_min -21
_diffrn_reflns_limit_l_max 15
_diffrn_reflns_limit_l_min -15
_diffrn_reflns_number 8747
_diffrn_reflns_theta_full 25.00
_diffrn_reflns_theta_max 25.00
_diffrn_reflns_theta_min 2.29
_exptl_absorpt_coefficient_mu 2.418
_exptl_absorpt_correction_T_max 1.00000
_exptl_absorpt_correction_T_min 0.80589
_exptl_absorpt_correction_type multi-scan
_exptl_absorpt_process_details crystalclear
_exptl_crystal_colour colorless
_exptl_crystal_density_diffrn 1.774
_exptl_crystal_density_method 'not measured'
_exptl_crystal_description block
_exptl_crystal_F_000 2184
_exptl_crystal_size_max 0.20
_exptl_crystal_size_mid 0.18
_exptl_crystal_size_min 0.16
_refine_diff_density_max 0.650
_refine_diff_density_min -0.335
_refine_diff_density_rms 0.085
_refine_ls_abs_structure_details 'Flack H D (1983), Acta Cryst. A39, 876-881'
_refine_ls_abs_structure_Flack -0.01(3)
_refine_ls_extinction_method none
_refine_ls_goodness_of_fit_ref 1.020
_refine_ls_hydrogen_treatment constr
_refine_ls_matrix_type full
_refine_ls_number_parameters 249
_refine_ls_number_reflns 3711
_refine_ls_number_restraints 188
_refine_ls_restrained_S_all 1.022
_refine_ls_R_factor_all 0.0384
_refine_ls_R_factor_gt 0.0315
_refine_ls_shift/su_max 0.001
_refine_ls_shift/su_mean 0.000
_refine_ls_structure_factor_coef Fsqd
_refine_ls_weighting_details 'calc w=1/[\s^2^(Fo^2^)+(0.0451P)^2^+2.2093P] where P=(Fo^2^+2Fc^2^)/3'
_refine_ls_weighting_scheme calc
_refine_ls_wR_factor_gt 0.0758
_refine_ls_wR_factor_ref 0.0803
_reflns_number_gt 3381
_reflns_number_total 3711
_reflns_threshold_expression >2sigma(I)
_cod_data_source_file ICA-2013-397-38-41.cif
_cod_data_source_block a
_cod_original_cell_volume 4223.00(12)
_cod_original_sg_symbol_H-M P4(3)2(1)2
_cod_database_code 1513020

loop_
_symmetry_equiv_pos_as_xyz
'x, y, z'
'-x, -y, z+1/2'
'-y+1/2, x+1/2, z+3/4'
'y+1/2, -x+1/2, z+1/4'
'-x+1/2, y+1/2, -z+3/4'
'x+1/2, -y+1/2, -z+1/4'
'y, x, -z'
'-y, -x, -z+1/2'

loop_
_atom_site_label
_atom_site_type_symbol
_atom_site_fract_x
_atom_site_fract_y
_atom_site_fract_z
_atom_site_U_iso_or_equiv
_atom_site_adp_type
_atom_site_occupancy
_atom_site_symmetry_multiplicity
_atom_site_calc_flag
_atom_site_refinement_flags
Cd1 Cd -0.33432(3) 0.33432(3) 0.7500 0.03155(15) Uani 1 2 d S
Ba1 Ba -0.135881(19) 0.38573(2) 0.82207(3) 0.03299(11) Uani 1 1 d .
C1 C -0.5675(3) 0.3088(3) 0.7858(4) 0.0345(12) Uani 1 1 d U
C2 C -0.6094(3) 0.2682(3) 0.7155(4) 0.0322(11) Uani 1 1 d U
H2A H -0.5846 0.2419 0.6652 0.039 Uiso 1 1 calc R
C3 C -0.6873(3) 0.2667(4) 0.7196(4) 0.0328(12) Uani 1 1 d U
C4 C -0.7243(4) 0.3042(4) 0.7975(4) 0.0404(13) Uani 1 1 d U
H4A H -0.7766 0.3029 0.8012 0.049 Uiso 1 1 calc R
C5 C -0.6834(4) 0.3435(4) 0.8693(5) 0.0470(14) Uani 1 1 d U
H5A H -0.7079 0.3676 0.9217 0.056 Uiso 1 1 calc R
C6 C -0.6047(4) 0.3463(4) 0.8617(4) 0.0448(13) Uani 1 1 d U
H6A H -0.5772 0.3737 0.9083 0.054 Uiso 1 1 calc R
C7 C -0.4842(3) 0.3133(4) 0.7771(4) 0.0355(13) Uani 1 1 d U
C8 C -0.7308(3) 0.2255(3) 0.6427(4) 0.0342(12) Uani 1 1 d U
C9 C -0.0823(4) 0.5739(4) 0.7416(6) 0.0543(18) Uani 1 1 d U
C10 C -0.0426(6) 0.7009(5) 0.7218(8) 0.099(3) Uani 1 1 d U
H10A H -0.0247 0.6925 0.7886 0.149 Uiso 1 1 calc R
H10B H -0.0778 0.7419 0.7219 0.149 Uiso 1 1 calc R
H10C H -0.0009 0.7129 0.6791 0.149 Uiso 1 1 calc R
C11 C -0.1102(6) 0.6359(6) 0.5870(6) 0.098(3) Uani 1 1 d U
H11A H -0.1329 0.5880 0.5728 0.148 Uiso 1 1 calc R
H11B H -0.0711 0.6458 0.5393 0.148 Uiso 1 1 calc R
H11C H -0.1478 0.6747 0.5828 0.148 Uiso 1 1 calc R
C12 C -0.0348(17) 0.2032(19) 0.8051(18) 0.351(12) Uani 1 1 d U
C13 C 0.0731(12) 0.1216(14) 0.7861(15) 0.364(12) Uani 1 1 d DU
H13A H 0.0802 0.1403 0.7194 0.546 Uiso 1 1 calc R
H13B H 0.0602 0.0692 0.7835 0.546 Uiso 1 1 calc R
H13C H 0.1187 0.1279 0.8236 0.546 Uiso 1 1 calc R
C14 C -0.0013(14) 0.1358(16) 0.9346(13) 0.394(12) Uani 1 1 d DU
H14A H -0.0438 0.1621 0.9617 0.591 Uiso 1 1 calc R
H14B H 0.0421 0.1448 0.9757 0.591 Uiso 1 1 calc R
H14C H -0.0118 0.0828 0.9328 0.591 Uiso 1 1 calc R
O1 O -0.4523(2) 0.2773(2) 0.7081(3) 0.0383(10) Uani 1 1 d .
O2 O -0.4479(2) 0.3532(3) 0.8374(3) 0.0504(12) Uani 1 1 d .
O3 O -0.6983(3) 0.1793(3) 0.5876(3) 0.0486(12) Uani 1 1 d .
O4 O -0.8010(2) 0.2396(2) 0.6343(3) 0.0400(10) Uani 1 1 d .
O5 O -0.1127(3) 0.5153(3) 0.7155(4) 0.0566(13) Uani 1 1 d .
O6 O -0.1260(3) 0.4940(2) 0.9745(3) 0.0467(11) Uani 1 1 d .
O7 O -0.1051(4) 0.3831(3) 1.0343(4) 0.0685(16) Uani 1 1 d .
O8 O -0.0765(4) 0.4818(3) 1.1198(4) 0.0755(19) Uani 1 1 d .
O9 O -0.0778(4) 0.2453(4) 0.8357(6) 0.105(3) Uani 1 1 d .
N1 N -0.0787(4) 0.6348(3) 0.6863(4) 0.0562(16) Uani 1 1 d .
N2 N -0.1029(3) 0.4519(3) 1.0446(4) 0.0461(14) Uani 1 1 d .
N3 N 0.0135(7) 0.1626(7) 0.8335(9) 0.147(5) Uani 1 1 d D

loop_
_atom_site_aniso_label
_atom_site_aniso_U_11
_atom_site_aniso_U_22
_atom_site_aniso_U_33
_atom_site_aniso_U_23
_atom_site_aniso_U_13
_atom_site_aniso_U_12
Cd1 0.0252(2) 0.0252(2) 0.0442(3) -0.0021(2) -0.0021(2) -0.0019(2)
Ba1 0.02758(19) 0.0300(2) 0.04144(18) -0.00357(16) -0.00253(15) -0.00192(14)
C1 0.025(3) 0.042(3) 0.037(2) -0.003(2) -0.001(2) 0.003(2)
C2 0.024(2) 0.037(3) 0.035(2) -0.003(2) 0.002(2) 0.009(2)
C3 0.022(2) 0.043(3) 0.033(2) -0.002(2) -0.001(2) 0.008(2)
C4 0.024(3) 0.056(3) 0.041(3) -0.006(3) -0.003(2) 0.008(2)
C5 0.034(3) 0.064(3) 0.043(3) -0.015(3) 0.003(2) 0.009(3)
C6 0.036(3) 0.056(3) 0.042(3) -0.014(3) -0.003(2) 0.008(3)
C7 0.027(3) 0.042(3) 0.037(3) 0.001(3) -0.003(2) -0.001(2)
C8 0.027(3) 0.042(3) 0.033(2) 0.000(2) 0.003(2) 0.002(2)
C9 0.054(4) 0.039(4) 0.070(4) 0.008(4) 0.017(4) 0.000(3)
C10 0.107(7) 0.053(5) 0.137(8) 0.006(6) 0.012(7) -0.035(5)
C11 0.132(8) 0.084(6) 0.079(6) 0.026(5) 0.010(6) 0.001(6)
C12 0.35(2) 0.48(3) 0.223(16) 0.123(19) 0.078(17) 0.28(2)
C13 0.35(2) 0.50(3) 0.246(16) 0.111(19) 0.133(17) 0.28(2)
C14 0.38(2) 0.54(3) 0.269(17) 0.13(2) 0.102(18) 0.25(2)
O1 0.024(2) 0.039(2) 0.051(2) -0.010(2) 0.0015(19) 0.0009(19)
O2 0.029(2) 0.064(3) 0.058(3) -0.019(3) -0.003(2) -0.002(2)
O3 0.041(3) 0.054(3) 0.051(2) -0.025(2) -0.005(2) 0.005(2)
O4 0.029(2) 0.045(3) 0.046(2) 0.001(2) -0.007(2) 0.001(2)
O5 0.064(3) 0.044(3) 0.062(3) 0.011(2) 0.009(3) -0.007(3)
O6 0.059(3) 0.036(2) 0.045(2) -0.002(2) -0.009(2) 0.003(2)
O7 0.117(5) 0.024(3) 0.064(3) 0.003(2) -0.015(3) -0.016(3)
O8 0.136(6) 0.043(3) 0.048(3) -0.004(2) -0.033(3) -0.002(3)
O9 0.094(5) 0.065(4) 0.157(7) 0.033(5) 0.039(5) 0.032(4)
N1 0.061(4) 0.042(3) 0.066(4) 0.008(3) 0.020(3) -0.001(3)
N2 0.055(4) 0.039(3) 0.044(3) -0.002(3) -0.004(3) -0.003(3)
N3 0.152(10) 0.157(10) 0.132(8) 0.047(8) 0.062(8) 0.112(9)

loop_
_atom_type_symbol
_atom_type_description
_atom_type_scat_dispersion_real
_atom_type_scat_dispersion_imag
_atom_type_scat_source
C C 0.0033 0.0016 'International Tables Vol C Tables 4.2.6.8 and 6.1.1.4'
H H 0.0000 0.0000 'International Tables Vol C Tables 4.2.6.8 and 6.1.1.4'
N N 0.0061 0.0033 'International Tables Vol C Tables 4.2.6.8 and 6.1.1.4'
O O 0.0106 0.0060 'International Tables Vol C Tables 4.2.6.8 and 6.1.1.4'
Cd Cd -0.8075 1.2024 'International Tables Vol C Tables 4.2.6.8 and 6.1.1.4'
Ba Ba -0.3244 2.2819 'International Tables Vol C Tables 4.2.6.8 and 6.1.1.4'

loop_
_geom_angle_atom_site_label_1
_geom_angle_atom_site_label_2
_geom_angle_atom_site_label_3
_geom_angle
_geom_angle_site_symmetry_1
_geom_angle_site_symmetry_3
O4 Cd1 O4 108.4(2) 4_445 6_556
O4 Cd1 O2 133.51(14) 4_445 8_556
O4 Cd1 O2 97.90(15) 6_556 8_556
O4 Cd1 O2 97.90(15) 4_445 .
O4 Cd1 O2 133.51(14) 6_556 .
O2 Cd1 O2 90.1(2) 8_556 .
O4 Cd1 O1 78.54(14) 4_445 8_556
O4 Cd1 O1 124.97(14) 6_556 8_556
O2 Cd1 O1 55.00(14) 8_556 8_556
O2 Cd1 O1 96.96(15) . 8_556
O4 Cd1 O1 124.97(14) 4_445 .
O4 Cd1 O1 78.54(14) 6_556 .
O2 Cd1 O1 96.96(15) 8_556 .
O2 Cd1 O1 55.00(14) . .
O1 Cd1 O1 142.6(2) 8_556 .
O4 Cd1 C7 106.16(16) 4_445 8_556
O4 Cd1 C7 114.81(16) 6_556 8_556
O2 Cd1 C7 27.45(16) 8_556 8_556
O2 Cd1 C7 92.55(18) . 8_556
O1 Cd1 C7 27.62(15) 8_556 8_556
O1 Cd1 C7 120.25(17) . 8_556
O4 Cd1 C7 114.81(16) 4_445 .
O4 Cd1 C7 106.16(16) 6_556 .
O2 Cd1 C7 92.55(18) 8_556 .
O2 Cd1 C7 27.45(16) . .
O1 Cd1 C7 120.25(17) 8_556 .
O1 Cd1 C7 27.62(15) . .
C7 Cd1 C7 106.7(3) 8_556 .
O4 Cd1 Ba1 47.87(10) 4_445 .
O4 Cd1 Ba1 95.60(10) 6_556 .
O2 Cd1 Ba1 93.01(12) 8_556 .
O2 Cd1 Ba1 129.79(10) . .
O1 Cd1 Ba1 48.11(10) 8_556 .
O1 Cd1 Ba1 169.02(10) . .
C7 Cd1 Ba1 70.60(14) 8_556 .
C7 Cd1 Ba1 156.56(13) . .
O4 Cd1 Ba1 95.60(10) 4_445 8_556
O4 Cd1 Ba1 47.87(10) 6_556 8_556
O2 Cd1 Ba1 129.79(10) 8_556 8_556
O2 Cd1 Ba1 93.01(12) . 8_556
O1 Cd1 Ba1 169.02(10) 8_556 8_556
O1 Cd1 Ba1 48.11(10) . 8_556
C7 Cd1 Ba1 156.56(13) 8_556 8_556
C7 Cd1 Ba1 70.60(14) . 8_556
Ba1 Cd1 Ba1 121.28(2) . 8_556
O3 Ba1 O9 79.2(2) 6_556 .
O3 Ba1 O5 90.53(15) 6_556 .
O9 Ba1 O5 138.80(19) . .
O3 Ba1 O4 71.20(13) 6_556 4_445
O9 Ba1 O4 77.64(17) . 4_445
O5 Ba1 O4 136.46(15) . 4_445
O3 Ba1 O1 72.27(13) 6_556 8_556
O9 Ba1 O1 137.71(18) . 8_556
O5 Ba1 O1 72.88(14) . 8_556
O4 Ba1 O1 64.04(12) 4_445 8_556
O3 Ba1 O6 154.57(14) 6_556 .
O9 Ba1 O6 124.0(2) . .
O5 Ba1 O6 78.06(14) . .
O4 Ba1 O6 101.61(13) 4_445 .
O1 Ba1 O6 82.62(13) 8_556 .
O3 Ba1 O6 88.21(13) 6_556 3_554
O9 Ba1 O6 68.01(18) . 3_554
O5 Ba1 O6 71.91(15) . 3_554
O4 Ba1 O6 142.75(14) 4_445 3_554
O1 Ba1 O6 139.26(13) 8_556 3_554
O6 Ba1 O6 109.16(18) . 3_554
O3 Ba1 O8 132.12(14) 6_556 3_554
O9 Ba1 O8 80.7(2) . 3_554
O5 Ba1 O8 77.13(18) . 3_554
O4 Ba1 O8 143.79(16) 4_445 3_554
O1 Ba1 O8 141.44(16) 8_556 3_554
O6 Ba1 O8 67.76(15) . 3_554
O6 Ba1 O8 43.92(13) 3_554 3_554
O3 Ba1 O7 149.03(14) 6_556 .
O9 Ba1 O7 81.2(2) . .
O5 Ba1 O7 119.74(14) . .
O4 Ba1 O7 81.32(14) 4_445 .
O1 Ba1 O7 108.50(15) 8_556 .
O6 Ba1 O7 44.46(13) . .
O6 Ba1 O7 106.37(15) 3_554 .
O8 Ba1 O7 66.89(16) 3_554 .
O3 Ba1 N2 164.42(14) 6_556 .
O9 Ba1 N2 101.7(2) . .
O5 Ba1 N2 98.37(15) . .
O4 Ba1 N2 93.70(14) 4_445 .
O1 Ba1 N2 98.09(13) 8_556 .
O6 Ba1 N2 22.65(12) . .
O6 Ba1 N2 106.66(14) 3_554 .
O8 Ba1 N2 62.82(15) 3_554 .
O7 Ba1 N2 22.09(12) . .
O3 Ba1 N2 110.44(14) 6_556 3_554
O9 Ba1 N2 71.71(19) . 3_554
O5 Ba1 N2 74.97(15) . 3_554
O4 Ba1 N2 148.14(13) 4_445 3_554
O1 Ba1 N2 147.78(13) 8_556 3_554
O6 Ba1 N2 88.69(15) . 3_554
O6 Ba1 N2 22.33(12) 3_554 3_554
O8 Ba1 N2 21.70(14) 3_554 3_554
O7 Ba1 N2 85.59(16) . 3_554
N2 Ba1 N2 84.33(16) . 3_554
O3 Ba1 Cd1 45.70(9) 6_556 .
O9 Ba1 Cd1 98.65(17) . .
O5 Ba1 Cd1 102.20(11) . .
O4 Ba1 Cd1 37.54(9) 4_445 .
O1 Ba1 Cd1 39.43(8) 8_556 .
O6 Ba1 Cd1 114.22(11) . .
O6 Ba1 Cd1 133.90(9) 3_554 .
O8 Ba1 Cd1 177.81(10) 3_554 .
O7 Ba1 Cd1 115.12(12) . .
N2 Ba1 Cd1 119.37(11) . .
N2 Ba1 Cd1 156.13(10) 3_554 .
C6 C1 C2 119.2(6) . .
C6 C1 C7 120.5(6) . .
C2 C1 C7 120.3(5) . .
C3 C2 C1 121.0(5) . .
C3 C2 H2A 119.5 . .
C1 C2 H2A 119.5 . .
C2 C3 C4 119.3(6) . .
C2 C3 C8 120.2(5) . .
C4 C3 C8 120.4(5) . .
C5 C4 C3 120.4(6) . .
C5 C4 H4A 119.8 . .
C3 C4 H4A 119.8 . .
C4 C5 C6 119.2(6) . .
C4 C5 H5A 120.4 . .
C6 C5 H5A 120.4 . .
C1 C6 C5 120.9(6) . .
C1 C6 H6A 119.6 . .
C5 C6 H6A 119.6 . .
O2 C7 O1 121.9(6) . .
O2 C7 C1 119.5(6) . .
O1 C7 C1 118.6(5) . .
O2 C7 Cd1 60.2(3) . .
O1 C7 Cd1 61.9(3) . .
C1 C7 Cd1 174.2(4) . .
O3 C8 O4 121.9(6) . .
O3 C8 C3 119.7(5) . .
O4 C8 C3 118.4(5) . .
O5 C9 N1 124.3(8) . .
N1 C10 H10A 109.5 . .
N1 C10 H10B 109.5 . .
H10A C10 H10B 109.5 . .
N1 C10 H10C 109.5 . .
H10A C10 H10C 109.5 . .
H10B C10 H10C 109.5 . .
N1 C11 H11A 109.5 . .
N1 C11 H11B 109.5 . .
H11A C11 H11B 109.5 . .
N1 C11 H11C 109.5 . .
H11A C11 H11C 109.5 . .
H11B C11 H11C 109.5 . .
O9 C12 N3 140(3) . .
N3 C13 H13A 109.5 . .
N3 C13 H13B 109.5 . .
H13A C13 H13B 109.5 . .
N3 C13 H13C 109.5 . .
H13A C13 H13C 109.5 . .
H13B C13 H13C 109.5 . .
N3 C14 H14A 109.5 . .
N3 C14 H14B 109.5 . .
H14A C14 H14B 109.5 . .
N3 C14 H14C 109.5 . .
H14A C14 H14C 109.5 . .
H14B C14 H14C 109.5 . .
C7 O1 Cd1 90.4(3) . .
C7 O1 Ba1 138.6(4) . 8_556
Cd1 O1 Ba1 92.46(13) . 8_556
C7 O2 Cd1 92.3(4) . .
C8 O3 Ba1 162.0(4) . 6_456
C8 O4 Cd1 102.0(4) . 3_454
C8 O4 Ba1 134.8(4) . 3_454
Cd1 O4 Ba1 94.59(14) 3_454 3_454
C9 O5 Ba1 129.3(5) . .
N2 O6 Ba1 98.8(3) . .
N2 O6 Ba1 99.2(3) . 4_455
Ba1 O6 Ba1 160.75(17) . 4_455
N2 O7 Ba1 95.7(4) . .
N2 O8 Ba1 98.1(4) . 4_455
C12 O9 Ba1 146.4(16) . .
C9 N1 C10 121.0(7) . .
C9 N1 C11 120.8(7) . .
C10 N1 C11 118.2(7) . .
O7 N2 O8 122.2(6) . .
O7 N2 O6 119.5(6) . .
O8 N2 O6 118.2(5) . .
O7 N2 Ba1 62.2(3) . .
O8 N2 Ba1 166.6(5) . .
O6 N2 Ba1 58.5(3) . .
O7 N2 Ba1 174.6(5) . 4_455
O8 N2 Ba1 60.2(3) . 4_455
O6 N2 Ba1 58.5(3) . 4_455
Ba1 N2 Ba1 116.70(17) . 4_455
C12 N3 C13 134.7(17) . .
C12 N3 C14 111.5(16) . .
C13 N3 C14 112.2(13) . .

loop_
_geom_bond_atom_site_label_1
_geom_bond_atom_site_label_2
_geom_bond_distance
_geom_bond_site_symmetry_2
Cd1 O4 2.303(4) 4_445
Cd1 O4 2.303(4) 6_556
Cd1 O2 2.357(4) 8_556
Cd1 O2 2.357(4) .
Cd1 O1 2.395(4) 8_556
Cd1 O1 2.395(4) .
Cd1 C7 2.713(6) 8_556
Cd1 C7 2.713(6) .
Cd1 Ba1 3.7671(5) .
Cd1 Ba1 3.7671(5) 8_556
Ba1 O3 2.670(4) 6_556
Ba1 O9 2.706(6) .
Ba1 O5 2.738(5) .
Ba1 O4 2.803(4) 4_445
Ba1 O1 2.807(4) 8_556
Ba1 O6 2.809(4) .
Ba1 O6 2.846(4) 3_554
Ba1 O8 2.889(5) 3_554
Ba1 O7 2.893(5) .
Ba1 N2 3.254(6) .
Ba1 N2 3.295(6) 3_554
C1 C6 1.382(8) .
C1 C2 1.401(8) .
C1 C7 1.486(8) .
C2 C3 1.384(8) .
C2 H2A 0.9300 .
C3 C4 1.402(8) .
C3 C8 1.480(8) .
C4 C5 1.392(9) .
C4 H4A 0.9300 .
C5 C6 1.402(9) .
C5 H5A 0.9300 .
C6 H6A 0.9300 .
C7 O2 1.252(7) .
C7 O1 1.258(7) .
C8 O3 1.246(7) .
C8 O4 1.277(7) .
C9 O5 1.224(9) .
C9 N1 1.312(9) .
C10 N1 1.419(10) .
C10 H10A 0.9600 .
C10 H10B 0.9600 .
C10 H10C 0.9600 .
C11 N1 1.442(10) .
C11 H11A 0.9600 .
C11 H11B 0.9600 .
C11 H11C 0.9600 .
C12 O9 1.14(2) .
C12 N3 1.18(2) .
C13 N3 1.433(9) .
C13 H13A 0.9600 .
C13 H13B 0.9600 .
C13 H13C 0.9600 .
C14 N3 1.458(9) .
C14 H14A 0.9600 .
C14 H14B 0.9600 .
C14 H14C 0.9600 .
O1 Ba1 2.807(4) 8_556
O3 Ba1 2.670(4) 6_456
O4 Cd1 2.303(4) 3_454
O4 Ba1 2.803(4) 3_454
O6 N2 1.268(7) .
O6 Ba1 2.846(4) 4_455
O7 N2 1.230(7) .
O8 N2 1.231(7) .
O8 Ba1 2.889(5) 4_455
N2 Ba1 3.295(6) 4_455
